data_1504291
loop_
_publ_author_name
'Shintani, Ryo'
'Murakami, Masataka'
'Tsuji, Takaoki'
'Tanno, Hideyuki'
'Hayashi, Tamio'

_publ_section_title
;
 Palladium-catalyzed decarboxylative [4 + 3] cyclization of
 gamma-methylidene-delta-valerolactones with 1,1-dicyanocyclopropanes.
;
_journal_issue 24
_journal_name_full 'Organic letters'
_journal_page_first 5642
_journal_page_last 5645
_journal_paper_doi 10.1021/ol902326s
_journal_volume 11
_journal_year 2009
_chemical_formula_moiety 'C24 H22 N2 O2 '
_chemical_formula_sum 'C24 H22 N2 O2'
_chemical_formula_weight 370.45
_space_group_IT_number 2
_symmetry_cell_setting triclinic
_symmetry_Int_Tables_number 2
_symmetry_space_group_name_Hall '-P 1'
_symmetry_space_group_name_H-M 'P -1'
_cell_angle_alpha 95.40(8)
_cell_angle_beta 90.65(7)
_cell_angle_gamma 91.62(6)
_cell_formula_units_Z 2
_cell_length_a 8.132(11)
_cell_length_b 9.139(18)
_cell_length_c 13.34(3)
_cell_measurement_reflns_used 1163
_cell_measurement_temperature 151.1
_cell_measurement_theta_max 26.4
_cell_measurement_theta_min 3.6
_cell_volume 987(3)
_computing_cell_refinement PROCESS-AUTO
_computing_data_collection PROCESS-AUTO
_computing_data_reduction CrystalStructure
_computing_publication_material 'CrystalStructure 3.8'
_computing_structure_refinement CRYSTALS
_computing_structure_solution SIR92
_diffrn_detector_area_resol_mean 10.00
_diffrn_measured_fraction_theta_full 0.938
_diffrn_measured_fraction_theta_max 0.938
_diffrn_measurement_device_type 'Rigaku RAXIS-RAPID'
_diffrn_measurement_method \w
_diffrn_radiation_type 'Mo K\a'
_diffrn_radiation_wavelength 0.71075
_diffrn_reflns_av_R_equivalents 0.058
_diffrn_reflns_limit_h_max 10
_diffrn_reflns_limit_h_min -10
_diffrn_reflns_limit_k_max 9
_diffrn_reflns_limit_k_min -11
_diffrn_reflns_limit_l_max 17
_diffrn_reflns_limit_l_min -17
_diffrn_reflns_number 8358
_diffrn_reflns_theta_full 27.48
_diffrn_reflns_theta_max 27.48
_exptl_absorpt_coefficient_mu 0.080
_exptl_absorpt_correction_type none
_exptl_crystal_colour colorless
_exptl_crystal_density_diffrn 1.247
_exptl_crystal_density_method 'not measured'
_exptl_crystal_description prism
_exptl_crystal_F_000 392.00
_exptl_crystal_size_max 0.60
_exptl_crystal_size_mid 0.30
_exptl_crystal_size_min 0.20
_refine_diff_density_max 0.64
_refine_diff_density_min -0.69
_refine_ls_extinction_method none
_refine_ls_goodness_of_fit_ref 1.188
_refine_ls_hydrogen_treatment refall
_refine_ls_number_parameters 275
_refine_ls_number_reflns 4733
_refine_ls_R_factor_gt 0.0624
_refine_ls_shift/su_max 0.0000
_refine_ls_structure_factor_coef F
_refine_ls_weighting_details 'w = 1/[0.0010Fo^2^ + 3.0000\s(Fo^2^) + 0.5000]'
_refine_ls_weighting_scheme calc
_refine_ls_wR_factor_ref 0.1084
_reflns_number_gt 4704
_reflns_number_total 4249
_reflns_threshold_expression F^2^>2.0\s(F^2^)
_cod_data_source_file ol902326s_si_002.cif
_cod_data_source_block '_90704yuki'
_cod_original_cell_volume 986(3)
_cod_original_formula_sum 'C24 H22 N2 O2 '
_cod_database_code 1504291

loop_
_symmetry_equiv_pos_site_id
_symmetry_equiv_pos_as_xyz
1 +X,+Y,+Z
2 -X,-Y,-Z

loop_
_atom_site_label
_atom_site_type_symbol
_atom_site_fract_x
_atom_site_fract_y
_atom_site_fract_z
_atom_site_U_iso_or_equiv
_atom_site_adp_type
_atom_site_occupancy
_atom_site_symmetry_multiplicity
_atom_site_calc_flag
_atom_site_refinement_flags
O(2) O 0.4858(2) -0.3082(2) 0.8092(2) 0.0359(7) Uani 1.00 1 d .
O(1) O 0.7301(2) -0.2419(3) 0.8796(2) 0.0388(7) Uani 1.00 1 d .
C(5) C 0.9591(3) -0.1467(3) 0.7283(2) 0.0258(9) Uani 1.00 1 d .
C(6) C 1.0074(3) -0.2318(3) 0.6260(2) 0.0229(8) Uani 1.00 1 d .
C(2) C 0.5888(3) -0.2164(4) 0.6321(2) 0.0277(9) Uani 1.00 1 d .
C(11) C 0.5070(3) -0.0049(3) 0.7533(2) 0.0231(8) Uani 1.00 1 d .
C(24) C 1.0958(3) -0.3657(3) 0.6493(2) 0.0269(9) Uani 1.00 1 d .
C(1) C 0.7102(3) -0.3339(3) 0.5987(2) 0.0256(9) Uani 1.00 1 d .
N(1) N 1.2102(3) -0.0802(4) 0.5206(2) 0.0404(9) Uani 1.00 1 d .
C(23) C 1.1255(3) -0.1445(3) 0.5690(2) 0.0272(9) Uani 1.00 1 d .
C(17) C 0.8355(3) 0.0890(3) 0.7993(2) 0.0224(8) Uani 1.00 1 d .
C(9) C 0.6267(3) -0.2288(3) 0.8156(2) 0.0275(9) Uani 1.00 1 d .
C(4) C 0.8105(3) -0.0461(3) 0.7245(2) 0.0199(8) Uani 1.00 1 d .
N(2) N 1.1585(3) -0.4675(4) 0.6700(2) 0.0446(10) Uani 1.00 1 d .
C(3) C 0.6355(3) -0.1254(3) 0.7321(2) 0.0221(8) Uani 1.00 1 d .
C(18) C 0.8318(3) 0.2283(4) 0.7661(3) 0.0361(11) Uani 1.00 1 d .
C(22) C 0.8615(3) 0.0829(4) 0.9039(2) 0.0357(11) Uani 1.00 1 d .
C(7) C 0.8643(3) -0.2808(3) 0.5491(2) 0.0254(9) Uani 1.00 1 d .
C(14) C 0.2842(3) 0.2241(4) 0.7912(3) 0.0349(10) Uani 1.00 1 d .
C(12) C 0.4731(3) 0.0883(4) 0.6796(2) 0.0275(9) Uani 1.00 1 d .
C(8) C 0.6811(4) -0.4774(4) 0.6044(3) 0.0409(12) Uani 1.00 1 d .
C(16) C 0.4287(3) 0.0204(4) 0.8465(2) 0.0289(9) Uani 1.00 1 d .
C(13) C 0.3632(3) 0.2019(3) 0.6985(2) 0.0313(10) Uani 1.00 1 d .
C(15) C 0.3180(3) 0.1341(4) 0.8651(3) 0.0369(11) Uani 1.00 1 d .
C(21) C 0.8787(4) 0.2078(5) 0.9688(3) 0.0477(13) Uani 1.00 1 d .
C(10) C 0.4610(4) -0.4084(5) 0.8862(3) 0.0533(14) Uani 1.00 1 d .
C(19) C 0.8491(4) 0.3546(4) 0.8310(3) 0.0451(13) Uani 1.00 1 d .
C(20) C 0.8706(4) 0.3466(5) 0.9345(3) 0.0489(14) Uani 1.00 1 d .
H(1) H 0.5820 -0.1511 0.5809 0.034 Uiso 1.00 1 c R
H(2) H 0.4842 -0.2626 0.6397 0.034 Uiso 1.00 1 c R
H(3) H 0.8126 -0.0106 0.6598 0.024 Uiso 1.00 1 c R
H(4) H 0.9345 -0.2172 0.7744 0.031 Uiso 1.00 1 c R
H(5) H 1.0518 -0.0876 0.7525 0.031 Uiso 1.00 1 c R
H(6) H 0.8376 -0.1993 0.5134 0.030 Uiso 1.00 1 c R
H(7) H 0.9017 -0.3582 0.5031 0.030 Uiso 1.00 1 c R
H(8) H 0.5803 -0.5097 0.6314 0.049 Uiso 1.00 1 c R
H(9) H 0.7610 -0.5468 0.5825 0.049 Uiso 1.00 1 c R
H(10) H 0.5046 -0.5009 0.8637 0.066 Uiso 1.00 1 c R
H(11) H 0.3469 -0.4205 0.8988 0.066 Uiso 1.00 1 c R
H(12) H 0.5164 -0.3698 0.9465 0.066 Uiso 1.00 1 c R
H(13) H 0.5249 0.0736 0.6161 0.033 Uiso 1.00 1 c R
H(14) H 0.3428 0.2662 0.6481 0.037 Uiso 1.00 1 c R
H(15) H 0.2074 0.3000 0.8029 0.041 Uiso 1.00 1 c R
H(16) H 0.2648 0.1482 0.9282 0.044 Uiso 1.00 1 c R
H(17) H 0.4522 -0.0410 0.8981 0.034 Uiso 1.00 1 c R
H(18) H 0.8173 0.2362 0.6960 0.044 Uiso 1.00 1 c R
H(19) H 0.8454 0.4482 0.8057 0.053 Uiso 1.00 1 c R
H(20) H 0.8805 0.4333 0.9796 0.056 Uiso 1.00 1 c R
H(21) H 0.8948 0.2003 1.0388 0.055 Uiso 1.00 1 c R
H(22) H 0.8680 -0.0106 0.9291 0.043 Uiso 1.00 1 c R

loop_
_atom_site_aniso_label
_atom_site_aniso_U_11
_atom_site_aniso_U_22
_atom_site_aniso_U_33
_atom_site_aniso_U_12
_atom_site_aniso_U_13
_atom_site_aniso_U_23
O(2) 0.0350(12) 0.0312(15) 0.0428(17) -0.0054(10) 0.0046(10) 0.0124(12)
O(1) 0.0379(13) 0.0476(17) 0.0342(16) 0.0030(10) -0.0034(10) 0.0210(14)
C(5) 0.0227(15) 0.032(2) 0.0228(19) 0.0044(12) -0.0014(12) 0.0017(15)
C(6) 0.0230(15) 0.0220(18) 0.0242(18) 0.0028(12) -0.0005(12) 0.0037(14)
C(2) 0.0227(16) 0.032(2) 0.029(2) -0.0017(12) -0.0057(12) 0.0074(16)
C(11) 0.0170(14) 0.0248(19) 0.0270(19) -0.0002(11) -0.0026(11) 0.0013(14)
C(24) 0.0316(16) 0.024(2) 0.0248(19) 0.0058(13) 0.0014(12) -0.0008(15)
C(1) 0.0264(16) 0.028(2) 0.0215(18) -0.0010(12) -0.0040(12) -0.0001(15)
N(1) 0.0332(15) 0.052(2) 0.038(2) -0.0070(13) -0.0023(13) 0.0176(18)
C(23) 0.0240(16) 0.031(2) 0.028(2) 0.0022(13) -0.0047(13) 0.0077(16)
C(17) 0.0149(14) 0.0229(19) 0.0282(19) 0.0003(11) 0.0014(11) -0.0044(14)
C(9) 0.0276(16) 0.025(2) 0.031(2) 0.0055(12) 0.0044(13) 0.0057(15)
C(4) 0.0208(14) 0.0181(17) 0.0210(18) 0.0014(11) -0.0012(11) 0.0031(13)
N(2) 0.0572(19) 0.034(2) 0.043(2) 0.0145(15) -0.0059(15) 0.0040(17)
C(3) 0.0190(15) 0.0253(19) 0.0227(18) 0.0011(12) -0.0013(11) 0.0062(14)
C(18) 0.0261(17) 0.036(2) 0.046(2) -0.0039(14) 0.0024(14) 0.0084(19)
C(22) 0.0307(18) 0.044(2) 0.031(2) 0.0002(14) -0.0060(14) -0.0007(18)
C(7) 0.0274(16) 0.0261(19) 0.0224(19) 0.0013(12) -0.0034(12) 0.0006(14)
C(14) 0.0254(16) 0.028(2) 0.050(2) 0.0100(13) -0.0023(14) -0.0065(18)
C(12) 0.0254(16) 0.028(2) 0.029(2) 0.0037(12) -0.0044(13) 0.0016(16)
C(8) 0.044(2) 0.033(2) 0.046(2) -0.0012(16) 0.0064(17) 0.0016(19)
C(16) 0.0300(16) 0.030(2) 0.026(2) 0.0056(13) 0.0037(13) -0.0015(15)
C(13) 0.0335(18) 0.023(2) 0.036(2) 0.0070(13) -0.0070(14) -0.0036(16)
C(15) 0.0318(18) 0.037(2) 0.041(2) 0.0027(15) 0.0092(15) -0.0033(18)
C(21) 0.035(2) 0.065(3) 0.039(2) -0.0050(18) -0.0096(16) -0.015(2)
C(10) 0.053(2) 0.043(2) 0.069(3) -0.0033(18) 0.015(2) 0.031(2)
C(19) 0.033(2) 0.027(2) 0.073(3) -0.0043(15) 0.0086(18) -0.007(2)
C(20) 0.029(2) 0.043(2) 0.068(3) -0.0049(16) 0.0063(18) -0.029(2)

loop_
_atom_type_symbol
_atom_type_description
_atom_type_scat_dispersion_real
_atom_type_scat_dispersion_imag
_atom_type_scat_source
C C 0.003 0.002
;
International Tables for Crystallography
(1992, Vol. C, Tables 4.2.6.8 and 6.1.1.4)
;
H H 0.000 0.000
;
International Tables for Crystallography
(1992, Vol. C, Table 6.1.1.4)
;
N N 0.006 0.003
;
International Tables for Crystallography
(1992, Vol. C, Tables 4.2.6.8 and 6.1.1.4)
;
O O 0.011 0.006
;
International Tables for Crystallography
(1992, Vol. C, Tables 4.2.6.8 and 6.1.1.4)
;

loop_
_geom_angle_atom_site_label_1
_geom_angle_atom_site_label_2
_geom_angle_atom_site_label_3
_geom_angle
_geom_angle_publ_flag
C(9) O(2) C(10) 115.9(2) yes
C(6) C(5) C(4) 116.1(2) yes
C(5) C(6) C(24) 107.8(2) yes
C(5) C(6) C(23) 111.9(2) yes
C(5) C(6) C(7) 117.2(2) yes
C(24) C(6) C(23) 106.0(2) yes
C(24) C(6) C(7) 108.2(2) yes
C(23) C(6) C(7) 105.1(2) yes
C(1) C(2) C(3) 114.4(2) yes
C(3) C(11) C(12) 119.2(2) yes
C(3) C(11) C(16) 122.9(3) yes
C(12) C(11) C(16) 117.9(2) yes
C(6) C(24) N(2) 177.3(3) yes
C(2) C(1) C(7) 115.9(2) yes
C(2) C(1) C(8) 123.6(2) yes
C(7) C(1) C(8) 120.3(3) yes
C(6) C(23) N(1) 176.0(3) yes
C(4) C(17) C(18) 119.8(3) yes
C(4) C(17) C(22) 123.8(3) yes
C(18) C(17) C(22) 116.4(3) yes
O(2) C(9) O(1) 122.5(3) yes
O(2) C(9) C(3) 110.7(2) yes
O(1) C(9) C(3) 126.8(2) yes
C(5) C(4) C(17) 110.2(2) yes
C(5) C(4) C(3) 115.4(2) yes
C(17) C(4) C(3) 113.4(2) yes
C(2) C(3) C(11) 108.7(2) yes
C(2) C(3) C(9) 107.6(2) yes
C(2) C(3) C(4) 110.7(2) yes
C(11) C(3) C(9) 108.5(2) yes
C(11) C(3) C(4) 107.9(2) yes
C(9) C(3) C(4) 113.4(2) yes
C(17) C(18) C(19) 122.3(3) yes
C(17) C(22) C(21) 121.7(3) yes
C(6) C(7) C(1) 113.3(2) yes
C(13) C(14) C(15) 119.3(3) yes
C(11) C(12) C(13) 120.3(3) yes
C(11) C(16) C(15) 121.7(3) yes
C(14) C(13) C(12) 121.0(3) yes
C(14) C(15) C(16) 119.7(3) yes
C(22) C(21) C(20) 121.2(4) yes
C(18) C(19) C(20) 120.6(4) yes
C(21) C(20) C(19) 117.8(4) yes
C(6) C(5) H(4) 107.9 no
C(6) C(5) H(5) 107.6 no
C(4) C(5) H(4) 107.7 no
C(4) C(5) H(5) 108.0 no
H(4) C(5) H(5) 109.5 no
C(1) C(2) H(1) 108.0 no
C(1) C(2) H(2) 108.6 no
C(3) C(2) H(1) 108.2 no
C(3) C(2) H(2) 108.1 no
H(1) C(2) H(2) 109.5 no
C(5) C(4) H(3) 105.7 no
C(17) C(4) H(3) 105.6 no
C(3) C(4) H(3) 105.7 no
C(17) C(18) H(18) 118.5 no
C(19) C(18) H(18) 119.2 no
C(17) C(22) H(22) 118.7 no
C(21) C(22) H(22) 119.6 no
C(6) C(7) H(6) 108.4 no
C(6) C(7) H(7) 108.5 no
C(1) C(7) H(6) 108.4 no
C(1) C(7) H(7) 108.7 no
H(6) C(7) H(7) 109.5 no
C(13) C(14) H(15) 120.6 no
C(15) C(14) H(15) 120.1 no
C(11) C(12) H(13) 119.4 no
C(13) C(12) H(13) 120.3 no
C(1) C(8) H(8) 119.5 no
C(1) C(8) H(9) 120.5 no
H(8) C(8) H(9) 120.0 no
C(11) C(16) H(17) 119.0 no
C(15) C(16) H(17) 119.3 no
C(14) C(13) H(14) 119.4 no
C(12) C(13) H(14) 119.5 no
C(14) C(15) H(16) 119.8 no
C(16) C(15) H(16) 120.4 no
C(22) C(21) H(21) 119.8 no
C(20) C(21) H(21) 119.0 no
O(2) C(10) H(10) 109.0 no
O(2) C(10) H(11) 110.0 no
O(2) C(10) H(12) 109.4 no
H(10) C(10) H(11) 109.5 no
H(10) C(10) H(12) 109.5 no
H(11) C(10) H(12) 109.5 no
C(18) C(19) H(19) 120.0 no
C(20) C(19) H(19) 119.3 no
C(21) C(20) H(20) 121.2 no
C(19) C(20) H(20) 120.9 no

loop_
_geom_bond_atom_site_label_1
_geom_bond_atom_site_label_2
_geom_bond_distance
_geom_bond_publ_flag
O(2) C(9) 1.337(3) yes
O(2) C(10) 1.452(5) yes
O(1) C(9) 1.207(4) yes
C(5) C(6) 1.566(4) yes
C(5) C(4) 1.543(4) yes
C(6) C(24) 1.492(4) yes
C(6) C(23) 1.492(4) yes
C(6) C(7) 1.570(4) yes
C(2) C(1) 1.518(4) yes
C(2) C(3) 1.542(4) yes
C(11) C(3) 1.549(4) yes
C(11) C(12) 1.390(5) yes
C(11) C(16) 1.405(4) yes
C(24) N(2) 1.129(5) yes
C(1) C(7) 1.513(4) yes
C(1) C(8) 1.335(5) yes
N(1) C(23) 1.138(4) yes
C(17) C(4) 1.520(4) yes
C(17) C(18) 1.388(5) yes
C(17) C(22) 1.415(5) yes
C(9) C(3) 1.529(5) yes
C(4) C(3) 1.587(3) yes
C(18) C(19) 1.380(5) yes
C(22) C(21) 1.369(6) yes
C(14) C(13) 1.400(5) yes
C(14) C(15) 1.372(5) yes
C(12) C(13) 1.396(4) yes
C(16) C(15) 1.401(5) yes
C(21) C(20) 1.391(6) yes
C(19) C(20) 1.397(7) yes
C(5) H(4) 0.950 no
C(5) H(5) 0.950 no
C(2) H(1) 0.950 no
C(2) H(2) 0.950 no
C(4) H(3) 0.950 no
C(18) H(18) 0.950 no
C(22) H(22) 0.950 no
C(7) H(6) 0.950 no
C(7) H(7) 0.950 no
C(14) H(15) 0.950 no
C(12) H(13) 0.950 no
C(8) H(8) 0.950 no
C(8) H(9) 0.950 no
C(16) H(17) 0.950 no
C(13) H(14) 0.950 no
C(15) H(16) 0.950 no
C(21) H(21) 0.950 no
C(10) H(10) 0.950 no
C(10) H(11) 0.950 no
C(10) H(12) 0.950 no
C(19) H(19) 0.950 no
C(20) H(20) 0.950 no

loop_
_geom_contact_atom_site_label_1
_geom_contact_atom_site_label_2
_geom_contact_distance
_geom_contact_site_symmetry_2
O(2) N(2) 3.436(3) 1_455
O(1) C(15) 3.484(4) 2_657
N(1) C(4) 3.572(4) 2_756
N(1) C(7) 3.577(5) 2_756
N(1) C(12) 3.246(4) 1_655
N(1) C(13) 3.525(4) 1_655
C(4) N(1) 3.572(4) 2_756
N(2) O(2) 3.436(3) 1_655
N(2) C(7) 3.544(4) 2_746
N(2) C(14) 3.548(5) 1_645
N(2) C(13) 3.540(5) 1_645
C(7) N(1) 3.577(5) 2_756
C(7) N(2) 3.544(4) 2_746
C(14) N(2) 3.548(5) 1_465
C(12) N(1) 3.246(4) 1_455
C(13) N(1) 3.525(4) 1_455
C(13) N(2) 3.540(5) 1_465
C(15) O(1) 3.484(4) 2_657
O(1) H(16) 2.624 2_657
O(1) H(19) 3.085 1_545
O(1) H(21) 3.228 2_757
C(5) H(21) 3.397 2_757
C(24) H(2) 3.277 1_655
C(24) H(7) 3.089 2_746
C(24) H(9) 3.350 2_746
C(24) H(19) 3.458 1_545
C(1) H(14) 3.431 2_656
N(1) H(1) 3.219 1_655
N(1) H(1) 3.089 2_756
N(1) H(2) 3.301 1_655
N(1) H(3) 2.625 2_756
N(1) H(6) 2.674 2_756
N(1) H(9) 3.568 2_746
N(1) H(13) 3.088 1_655
N(1) H(13) 2.841 2_756
N(1) H(14) 3.582 1_655
N(1) H(18) 3.102 2_756
C(23) H(2) 3.297 1_655
C(23) H(3) 3.519 2_756
C(23) H(6) 3.431 2_756
C(23) H(9) 3.465 2_746
C(23) H(18) 3.594 2_756
C(17) H(15) 3.538 1_655
C(9) H(16) 3.523 2_657
C(9) H(19) 3.481 1_545
N(2) H(2) 3.251 1_655
N(2) H(7) 2.710 2_746
N(2) H(8) 3.501 1_655
N(2) H(9) 3.451 2_746
N(2) H(11) 3.385 1_655
N(2) H(14) 2.887 1_645
N(2) H(15) 2.925 1_645
N(2) H(19) 3.257 1_545
C(18) H(9) 3.396 1_565
C(18) H(15) 3.130 1_655
C(22) H(16) 3.323 1_655
C(22) H(16) 3.369 2_657
C(22) H(21) 3.441 2_757
C(22) H(22) 3.237 2_757
C(7) H(14) 3.122 2_656
C(14) H(5) 3.368 1_455
C(14) H(10) 3.117 1_565
C(14) H(11) 3.448 1_565
C(8) H(18) 3.210 1_545
C(8) H(19) 3.126 1_545
C(16) H(5) 3.383 1_455
C(16) H(17) 3.517 2_657
C(13) H(6) 3.246 2_656
C(13) H(8) 3.328 1_565
C(13) H(10) 3.491 1_565
C(15) H(5) 3.186 1_455
C(15) H(12) 3.392 2_657
C(15) H(22) 3.417 2_657
C(21) H(11) 3.145 2_657
C(21) H(16) 3.245 1_655
C(21) H(22) 3.155 2_757
C(10) H(10) 3.522 2_647
C(10) H(12) 3.160 2_647
C(10) H(15) 3.416 1_545
C(10) H(19) 3.561 1_545
C(10) H(20) 3.335 2_657
C(19) H(9) 3.586 1_565
C(19) H(10) 3.148 1_565
C(19) H(15) 2.991 1_655
C(20) H(10) 3.480 1_565
C(20) H(11) 2.899 2_657
C(20) H(12) 3.544 2_657
C(20) H(15) 3.285 1_655
C(20) H(20) 2.956 2_767
H(1) N(1) 3.219 1_455
H(1) N(1) 3.089 2_756
H(1) H(13) 2.915 2_656
H(1) H(14) 3.207 2_656
H(2) C(24) 3.277 1_455
H(2) N(1) 3.301 1_455
H(2) C(23) 3.297 1_455
H(2) N(2) 3.251 1_455
H(3) N(1) 2.625 2_756
H(3) C(23) 3.519 2_756
H(4) H(19) 3.189 1_545
H(4) H(21) 2.829 2_757
H(5) C(14) 3.368 1_655
H(5) C(16) 3.383 1_655
H(5) C(15) 3.186 1_655
H(5) H(16) 3.447 1_655
H(5) H(21) 3.088 2_757
H(6) N(1) 2.674 2_756
H(6) C(23) 3.431 2_756
H(6) C(13) 3.246 2_656
H(6) H(14) 2.607 2_656
H(7) C(24) 3.089 2_746
H(7) N(2) 2.710 2_746
H(7) H(7) 3.079 2_746
H(7) H(9) 3.099 2_746
H(7) H(14) 3.009 2_656
H(8) N(2) 3.501 1_455
H(8) C(13) 3.328 1_545
H(8) H(14) 2.801 1_545
H(8) H(18) 3.231 1_545
H(8) H(19) 3.210 1_545
H(9) C(24) 3.350 2_746
H(9) N(1) 3.568 2_746
H(9) C(23) 3.465 2_746
H(9) N(2) 3.451 2_746
H(9) C(18) 3.396 1_545
H(9) C(19) 3.586 1_545
H(9) H(7) 3.099 2_746
H(9) H(18) 2.652 1_545
H(9) H(19) 3.052 1_545
H(10) C(14) 3.117 1_545
H(10) C(13) 3.491 1_545
H(10) C(10) 3.522 2_647
H(10) C(19) 3.148 1_545
H(10) C(20) 3.480 1_545
H(10) H(11) 3.521 2_647
H(10) H(12) 2.898 2_647
H(10) H(15) 3.040 1_545
H(10) H(19) 2.923 1_545
H(10) H(20) 3.503 1_545
H(11) N(2) 3.385 1_455
H(11) C(14) 3.448 1_545
H(11) C(21) 3.145 2_657
H(11) C(20) 2.899 2_657
H(11) H(10) 3.521 2_647
H(11) H(12) 3.159 2_647
H(11) H(15) 2.939 1_545
H(11) H(20) 2.481 2_657
H(11) H(21) 2.924 2_657
H(12) C(15) 3.392 2_657
H(12) C(10) 3.160 2_647
H(12) C(20) 3.544 2_657
H(12) H(10) 2.898 2_647
H(12) H(11) 3.159 2_647
H(12) H(12) 2.896 2_647
H(12) H(16) 3.025 2_657
H(12) H(20) 3.553 1_545
H(12) H(20) 3.435 2_657
H(13) N(1) 3.088 1_455
H(13) N(1) 2.841 2_756
H(13) H(1) 2.915 2_656
H(13) H(13) 3.276 2_656
H(14) C(1) 3.431 2_656
H(14) N(1) 3.582 1_455
H(14) N(2) 2.887 1_465
H(14) C(7) 3.122 2_656
H(14) H(1) 3.207 2_656
H(14) H(6) 2.607 2_656
H(14) H(7) 3.009 2_656
H(14) H(8) 2.801 1_565
H(15) C(17) 3.538 1_455
H(15) N(2) 2.925 1_465
H(15) C(18) 3.130 1_455
H(15) C(10) 3.416 1_565
H(15) C(19) 2.991 1_455
H(15) C(20) 3.285 1_455
H(15) H(10) 3.040 1_565
H(15) H(11) 2.939 1_565
H(15) H(18) 3.475 1_455
H(15) H(19) 3.274 1_455
H(16) O(1) 2.624 2_657
H(16) C(9) 3.523 2_657
H(16) C(22) 3.323 1_455
H(16) C(22) 3.369 2_657
H(16) C(21) 3.245 1_455
H(16) H(5) 3.447 1_455
H(16) H(12) 3.025 2_657
H(16) H(17) 3.472 2_657
H(16) H(21) 3.392 1_455
H(16) H(21) 3.474 2_657
H(16) H(22) 3.501 1_455
H(16) H(22) 2.606 2_657
H(17) C(16) 3.517 2_657
H(17) H(16) 3.472 2_657
H(17) H(17) 2.843 2_657
H(17) H(21) 3.292 2_657
H(17) H(22) 3.509 2_657
H(18) N(1) 3.102 2_756
H(18) C(23) 3.594 2_756
H(18) C(8) 3.210 1_565
H(18) H(8) 3.231 1_565
H(18) H(9) 2.652 1_565
H(18) H(15) 3.475 1_655
H(19) O(1) 3.085 1_565
H(19) C(24) 3.458 1_565
H(19) C(9) 3.481 1_565
H(19) N(2) 3.257 1_565
H(19) C(8) 3.126 1_565
H(19) C(10) 3.561 1_565
H(19) H(4) 3.189 1_565
H(19) H(8) 3.210 1_565
H(19) H(9) 3.052 1_565
H(19) H(10) 2.923 1_565
H(19) H(15) 3.274 1_655
H(20) C(10) 3.335 2_657
H(20) C(20) 2.956 2_767
H(20) H(10) 3.503 1_565
H(20) H(11) 2.481 2_657
H(20) H(12) 3.553 1_565
H(20) H(12) 3.435 2_657
H(20) H(20) 2.297 2_767
H(21) O(1) 3.228 2_757
H(21) C(5) 3.397 2_757
H(21) C(22) 3.441 2_757
H(21) H(4) 2.829 2_757
H(21) H(5) 3.088 2_757
H(21) H(11) 2.924 2_657
H(21) H(16) 3.392 1_655
H(21) H(16) 3.474 2_657
H(21) H(17) 3.292 2_657
H(21) H(22) 2.687 2_757
H(22) C(22) 3.237 2_757
H(22) C(15) 3.417 2_657
H(22) C(21) 3.155 2_757
H(22) H(16) 3.501 1_655
H(22) H(16) 2.606 2_657
H(22) H(17) 3.509 2_657
H(22) H(21) 2.687 2_757
H(22) H(22) 2.835 2_757

loop_
_geom_torsion_atom_site_label_1
_geom_torsion_atom_site_label_2
_geom_torsion_atom_site_label_3
_geom_torsion_atom_site_label_4
_geom_torsion
C(10) O(2) C(9) O(1) 2.1(4)
C(10) O(2) C(9) C(3) -178.5(2)
C(6) C(5) C(4) C(17) -145.8(2)
C(6) C(5) C(4) C(3) 84.2(3)
C(4) C(5) C(6) C(24) -155.3(2)
C(4) C(5) C(6) C(23) 88.5(3)
C(4) C(5) C(6) C(7) -33.0(4)
C(5) C(6) C(24) N(2) 39(7)
C(5) C(6) C(23) N(1) -135(5)
C(5) C(6) C(7) C(1) -38.9(4)
C(24) C(6) C(23) N(1) 108(5)
C(23) C(6) C(24) N(2) 159(7)
C(24) C(6) C(7) C(1) 83.2(3)
C(7) C(6) C(24) N(2) -89(7)
C(23) C(6) C(7) C(1) -163.9(2)
C(7) C(6) C(23) N(1) -7(5)
C(1) C(2) C(3) C(11) 176.8(2)
C(1) C(2) C(3) C(9) -65.9(3)
C(1) C(2) C(3) C(4) 58.4(3)
C(3) C(2) C(1) C(7) -79.2(3)
C(3) C(2) C(1) C(8) 105.9(3)
C(3) C(11) C(12) C(13) -177.1(2)
C(12) C(11) C(3) C(2) -53.1(3)
C(12) C(11) C(3) C(9) -169.8(2)
C(12) C(11) C(3) C(4) 67.0(3)
C(3) C(11) C(16) C(15) 177.3(2)
C(16) C(11) C(3) C(2) 130.6(3)
C(16) C(11) C(3) C(9) 13.9(3)
C(16) C(11) C(3) C(4) -109.3(3)
C(12) C(11) C(16) C(15) 0.9(4)
C(16) C(11) C(12) C(13) -0.6(4)
C(2) C(1) C(7) C(6) 88.3(3)
C(8) C(1) C(7) C(6) -96.7(3)
C(4) C(17) C(18) C(19) 178.1(2)
C(18) C(17) C(4) C(5) 122.8(3)
C(18) C(17) C(4) C(3) -106.1(3)
C(4) C(17) C(22) C(21) -178.0(2)
C(22) C(17) C(4) C(5) -57.9(3)
C(22) C(17) C(4) C(3) 73.2(3)
C(18) C(17) C(22) C(21) 1.3(4)
C(22) C(17) C(18) C(19) -1.2(4)
O(2) C(9) C(3) C(2) -48.2(3)
O(2) C(9) C(3) C(11) 69.2(3)
O(2) C(9) C(3) C(4) -171.0(2)
O(1) C(9) C(3) C(2) 131.1(3)
O(1) C(9) C(3) C(11) -111.5(3)
O(1) C(9) C(3) C(4) 8.4(4)
C(5) C(4) C(3) C(2) -74.9(3)
C(5) C(4) C(3) C(11) 166.4(2)
C(5) C(4) C(3) C(9) 46.1(3)
C(17) C(4) C(3) C(2) 156.7(2)
C(17) C(4) C(3) C(11) 37.9(3)
C(17) C(4) C(3) C(9) -82.3(3)
C(17) C(18) C(19) C(20) -0.3(4)
C(17) C(22) C(21) C(20) 0.2(4)
C(13) C(14) C(15) C(16) -0.9(5)
C(15) C(14) C(13) C(12) 1.2(4)
C(11) C(12) C(13) C(14) -0.5(4)
C(11) C(16) C(15) C(14) -0.1(3)
C(22) C(21) C(20) C(19) -1.8(5)
C(18) C(19) C(20) C(21) 1.9(4)
